data_7116838
loop_
_publ_author_name
'Rachel H. Platel'
'Thiago Teixeira Tasso'
'Wen Zhou'
'Taniyuki Furuyama'
'Nagao Kobayashi'
'Daniel B. Leznoff'

_publ_section_title
;
 Metallophthalocyanin-ocenes: scandium phthalocyanines with an
 eta^5^-bound Cp ring
;
_journal_name_full Chem.Commun.
_journal_page_first 5986
_journal_paper_doi 10.1039/C5cc00237K
_journal_volume 51
_journal_year 2015
_chemical_formula_moiety 'C45 H37 N8 O0.75 Sc'
_chemical_formula_sum 'C45 H37 N8 O0.75 Sc'
_chemical_formula_weight 746.78
_chemical_properties_physical Air-sensitive
_space_group_crystal_system orthorhombic
_space_group_IT_number 57
_space_group_name_Hall '-P 2c 2b'
_space_group_name_H-M_alt 'P b c m'
_symmetry_space_group_name_Hall '-P 2c 2b'
_symmetry_space_group_name_H-M 'P b c m'
_atom_sites_solution_hydrogens geom
_audit_update_record
;
2014-12-06 deposited with the CCDC.
2015-02-18 downloaded from the CCDC.
;
_cell_angle_alpha 90
_cell_angle_beta 90
_cell_angle_gamma 90
_cell_formula_units_Z 8
_cell_length_a 16.1402(3)
_cell_length_b 21.4116(3)
_cell_length_c 21.6902(4)
_cell_measurement_reflns_used 9980
_cell_measurement_temperature 150(2)
_cell_measurement_theta_max 68.43
_cell_measurement_theta_min 2.74
_cell_volume 7495.9(2)
_computing_cell_refinement 'Bruker SAINT'
_computing_data_collection 'Bruker APEX2'
_computing_data_reduction 'Bruker SAINT'
_computing_structure_refinement 'SHELXL-2014 (Sheldrick 2014)'
_computing_structure_solution 'SHELXS-97 (Sheldrick 2008)'
_diffrn_ambient_temperature 150(2)
_diffrn_measured_fraction_theta_full 0.997
_diffrn_measured_fraction_theta_max 0.991
_diffrn_measurement_device_type 'Bruker APEX-II CCD'
_diffrn_measurement_method '\f and \w scans'
_diffrn_radiation_monochromator graphite
_diffrn_radiation_type CuK\a
_diffrn_radiation_wavelength 1.54178
_diffrn_reflns_av_R_equivalents 0.0361
_diffrn_reflns_limit_h_max 19
_diffrn_reflns_limit_h_min -19
_diffrn_reflns_limit_k_max 21
_diffrn_reflns_limit_k_min -25
_diffrn_reflns_limit_l_max 25
_diffrn_reflns_limit_l_min -22
_diffrn_reflns_number 40391
_diffrn_reflns_theta_full 67.679
_diffrn_reflns_theta_max 68.592
_diffrn_reflns_theta_min 2.738
_exptl_absorpt_coefficient_mu 2.047
_exptl_absorpt_correction_T_max 0.7531
_exptl_absorpt_correction_T_min 0.6105
_exptl_absorpt_correction_type multi-scan
_exptl_absorpt_process_details '(Sheldrich , 1996)'
_exptl_crystal_colour blue
_exptl_crystal_density_diffrn 1.323
_exptl_crystal_description plate
_exptl_crystal_F_000 3120
_exptl_crystal_recrystallization_method 'Re-crystallisation from solvent: THF/Hexane'
_refine_diff_density_max 0.875
_refine_diff_density_min -0.466
_refine_ls_extinction_method none
_refine_ls_goodness_of_fit_ref 1.114
_refine_ls_hydrogen_treatment constr
_refine_ls_matrix_type full
_refine_ls_number_parameters 525
_refine_ls_number_reflns 7053
_refine_ls_number_restraints 546
_refine_ls_restrained_S_all 1.126
_refine_ls_R_factor_all 0.0827
_refine_ls_R_factor_gt 0.0686
_refine_ls_shift/su_max 0.000
_refine_ls_shift/su_mean 0.000
_refine_ls_structure_factor_coef Fsqd
_refine_ls_weighting_details
;
 w=1/[\s^2^(Fo^2^)+(0.0923P)^2^]
 where P=(Fo^2^+2Fc^2^)/3
;
_refine_ls_weighting_scheme calc
_refine_ls_wR_factor_gt 0.1935
_refine_ls_wR_factor_ref 0.2033
_reflns_Friedel_coverage 0.000
_reflns_number_gt 5752
_reflns_number_total 7053
_reflns_threshold_expression 'I > 2\s(I)'
_cod_data_source_file c5cc00237k2.cif
_cod_data_source_block PcScCpStar
_cod_database_code 7116838

loop_
_space_group_symop_operation_xyz
'x, y, z'
'-x, -y, z+1/2'
'-x, y+1/2, -z+1/2'
'x, -y+1/2, -z'
'-x, -y, -z'
'x, y, -z-1/2'
'x, -y-1/2, z-1/2'
'-x, y-1/2, z'

loop_
_atom_site_label
_atom_site_type_symbol
_atom_site_fract_x
_atom_site_fract_y
_atom_site_fract_z
_atom_site_U_iso_or_equiv
_atom_site_adp_type
_atom_site_occupancy
_atom_site_site_symmetry_order
_atom_site_calc_flag
_atom_site_refinement_flags_posn
_atom_site_refinement_flags_adp
_atom_site_refinement_flags_occupancy
Sc1 Sc 0.78456(5) 0.40887(4) 0.2500 0.0334(3) Uani 1 2 d S TU P
Sc2 Sc 0.37812(5) 0.32789(4) 0.2500 0.0352(3) Uani 1 2 d S TU P
O1 O 0.0379(5) 0.3582(7) 0.5393(5) 0.241(7) Uani 0.75 1 d . U P
N1 N 0.6534(2) 0.43101(16) 0.2500 0.0313(8) Uani 1 2 d S TU P
N2 N 0.62986(16) 0.43988(12) 0.36002(14) 0.0347(6) Uani 1 1 d . U .
N3 N 0.75054(16) 0.37544(12) 0.34070(15) 0.0374(7) Uani 1 1 d . U .
N4 N 0.86468(18) 0.30385(13) 0.35996(19) 0.0496(8) Uani 1 1 d . U .
N5 N 0.8487(2) 0.31981(17) 0.2500 0.0435(10) Uani 1 2 d S TU P
N6 N 0.3172(2) 0.41787(17) 0.2500 0.0413(10) Uani 1 2 d S TU P
N7 N 0.30310(17) 0.43577(13) 0.36020(18) 0.0476(8) Uani 1 1 d . U .
N8 N 0.41282(16) 0.36036(12) 0.34099(16) 0.0387(7) Uani 1 1 d . U .
N9 N 0.53473(16) 0.29699(12) 0.36019(15) 0.0361(6) Uani 1 1 d . U .
N10 N 0.5088(2) 0.30445(16) 0.2500 0.0333(9) Uani 1 2 d S TU P
C1 C 0.1011(7) 0.3425(7) 0.5530(6) 0.158(5) Uani 0.75 1 d . U P
H1A H 0.1011 0.2972 0.5621 0.189 Uiso 0.75 1 calc R U P
H1B H 0.1197 0.3652 0.5903 0.189 Uiso 0.75 1 calc R U P
C2 C 0.1535(9) 0.3556(9) 0.5033(8) 0.231(9) Uani 0.75 1 d . U P
H2A H 0.2087 0.3690 0.5180 0.278 Uiso 0.75 1 calc R U P
H2B H 0.1603 0.3183 0.4768 0.278 Uiso 0.75 1 calc R U P
C3 C 0.1146(9) 0.4038(9) 0.4708(7) 0.209(8) Uani 0.75 1 d . U P
H3A H 0.1358 0.4455 0.4824 0.251 Uiso 0.75 1 calc R U P
H3B H 0.1182 0.3981 0.4256 0.251 Uiso 0.75 1 calc R U P
C4 C 0.0438(10) 0.3938(12) 0.4911(9) 0.280(12) Uani 0.75 1 d . U P
H4A H 0.0106 0.3748 0.4576 0.336 Uiso 0.75 1 calc R U P
H4B H 0.0183 0.4346 0.5011 0.336 Uiso 0.75 1 calc R U P
C5 C 0.42079(19) 0.55243(15) 0.28225(18) 0.0400(8) Uani 1 1 d . U .
H5 H 0.3800 0.5760 0.3036 0.048 Uiso 1 1 calc R U .
C6 C 0.47873(19) 0.51888(14) 0.31571(19) 0.0378(8) Uani 1 1 d . U .
H6 H 0.4777 0.5180 0.3595 0.045 Uiso 1 1 calc R U .
C7 C 0.53871(18) 0.48631(13) 0.28218(16) 0.0319(7) Uani 1 1 d . U .
C8 C 0.61107(18) 0.45008(14) 0.30155(17) 0.0316(7) Uani 1 1 d . U .
C9 C 0.6939(2) 0.40479(14) 0.37779(18) 0.0358(7) Uani 1 1 d . U .
C10 C 0.7133(2) 0.39243(16) 0.44207(19) 0.0425(8) Uani 1 1 d . U .
C11 C 0.6798(3) 0.41338(18) 0.4974(2) 0.0520(10) Uani 1 1 d . U .
H11 H 0.6323 0.4396 0.4980 0.062 Uiso 1 1 calc R U .
C12 C 0.7180(3) 0.3948(2) 0.5517(2) 0.0670(12) Uani 1 1 d . U .
H12 H 0.6968 0.4091 0.5900 0.080 Uiso 1 1 calc R U .
C13 C 0.7871(3) 0.3555(2) 0.5511(3) 0.0711(13) Uani 1 1 d . U .
H13 H 0.8122 0.3438 0.5890 0.085 Uiso 1 1 calc R U .
C14 C 0.8197(3) 0.3331(2) 0.4961(2) 0.0611(11) Uani 1 1 d . U .
H14 H 0.8659 0.3056 0.4958 0.073 Uiso 1 1 calc R U .
C15 C 0.7827(2) 0.35231(16) 0.4418(2) 0.0472(9) Uani 1 1 d . U .
C16 C 0.8032(2) 0.34155(15) 0.3780(2) 0.0434(8) Uani 1 1 d . U .
C17 C 0.8827(2) 0.29285(15) 0.3014(2) 0.0471(9) Uani 1 1 d . U .
C18 C 0.94533(19) 0.24733(16) 0.2817(2) 0.0556(12) Uani 1 1 d . U .
C19 C 0.9992(2) 0.20945(16) 0.3161(3) 0.0706(15) Uani 1 1 d . U .
H19 H 0.9985 0.2090 0.3599 0.085 Uiso 1 1 calc R U .
C20 C 1.0538(2) 0.17251(17) 0.2822(3) 0.086(2) Uani 1 1 d . U .
H20 H 1.0921 0.1466 0.3035 0.103 Uiso 1 1 calc R U .
C21 C 0.8206(2) 0.51759(17) 0.2186(2) 0.0690(15) Uani 1 1 d . U .
C22 C 0.8850(3) 0.47906(18) 0.1979(2) 0.0533(10) Uani 1 1 d . U .
C23 C 0.9251(3) 0.4551(2) 0.2500 0.0411(12) Uani 1 2 d S TU P
C24 C 0.7654(4) 0.5564(3) 0.1767(5) 0.177(5) Uani 1 1 d . U .
H24A H 0.7097 0.5588 0.1944 0.266 Uiso 1 1 calc R U .
H24B H 0.7625 0.5368 0.1359 0.266 Uiso 1 1 calc R U .
H24C H 0.7884 0.5985 0.1728 0.266 Uiso 1 1 calc R U .
C25 C 0.9117(5) 0.4707(3) 0.1330(3) 0.134(3) Uani 1 1 d . U .
H25A H 0.9394 0.4302 0.1285 0.202 Uiso 1 1 calc R U .
H25B H 0.9502 0.5042 0.1216 0.202 Uiso 1 1 calc R U .
H25C H 0.8632 0.4721 0.1058 0.202 Uiso 1 1 calc R U .
C26 C 1.0011(3) 0.4145(3) 0.2500 0.100(3) Uani 1 2 d S TU P
H26A H 1.0063 0.3936 0.2900 0.150 Uiso 0.5 1 calc R U P
H26B H 1.0503 0.4403 0.2426 0.150 Uiso 0.5 1 calc R U P
H26C H 0.9964 0.3830 0.2174 0.150 Uiso 0.5 1 calc R U P
C27 C 0.1058(2) 0.55943(16) 0.2822(3) 0.0738(17) Uani 1 1 d . U .
H27 H 0.0661 0.5841 0.3034 0.089 Uiso 1 1 calc R U .
C28 C 0.1621(2) 0.52437(16) 0.3161(3) 0.0673(14) Uani 1 1 d . U .
H28 H 0.1628 0.5249 0.3599 0.081 Uiso 1 1 calc R U .
C29 C 0.2179(2) 0.48825(15) 0.2820(2) 0.0536(11) Uani 1 1 d . U .
C30 C 0.2827(2) 0.44459(15) 0.3014(2) 0.0462(9) Uani 1 1 d . U .
C31 C 0.3650(2) 0.39857(15) 0.3779(2) 0.0420(8) Uani 1 1 d . U .
C32 C 0.3931(2) 0.39464(16) 0.4413(2) 0.0466(9) Uani 1 1 d . U .
C33 C 0.3680(2) 0.4231(2) 0.4959(2) 0.0588(11) Uani 1 1 d . U .
H33 H 0.3222 0.4511 0.4964 0.071 Uiso 1 1 calc R U .
C34 C 0.4108(3) 0.4100(2) 0.5490(2) 0.0650(12) Uani 1 1 d . U .
H34 H 0.3942 0.4292 0.5865 0.078 Uiso 1 1 calc R U .
C35 C 0.4784(3) 0.3690(2) 0.5494(2) 0.0619(12) Uani 1 1 d . U .
H35 H 0.5070 0.3609 0.5868 0.074 Uiso 1 1 calc R U .
C36 C 0.5039(2) 0.34006(18) 0.4952(2) 0.0490(9) Uani 1 1 d . U .
H36 H 0.5494 0.3119 0.4951 0.059 Uiso 1 1 calc R U .
C37 C 0.4613(2) 0.35341(16) 0.4413(2) 0.0432(8) Uani 1 1 d . U .
C38 C 0.4725(2) 0.33406(14) 0.37810(18) 0.0379(8) Uani 1 1 d . U .
C39 C 0.55139(19) 0.28511(14) 0.30131(17) 0.0331(7) Uani 1 1 d . U .
C40 C 0.62316(17) 0.24838(14) 0.28202(17) 0.0333(7) Uani 1 1 d . U .
C41 C 0.68378(19) 0.21688(14) 0.31563(18) 0.0360(8) Uani 1 1 d . U .
H41 H 0.6846 0.2177 0.3594 0.043 Uiso 1 1 calc R U .
C42 C 0.74256(19) 0.18444(15) 0.28216(18) 0.0387(8) Uani 1 1 d . U .
H42 H 0.7840 0.1616 0.3035 0.046 Uiso 1 1 calc R U .
C43 C 0.2454(2) 0.27795(17) 0.2186(2) 0.0541(11) Uani 1 1 d . U .
C44 C 0.3093(3) 0.23931(19) 0.1975(2) 0.0607(11) Uani 1 1 d . U .
C45 C 0.3503(3) 0.2148(2) 0.2500 0.0598(16) Uani 1 2 d S TU P
C46 C 0.1823(3) 0.3110(3) 0.1786(4) 0.107(3) Uani 1 1 d . U .
H46A H 0.1672 0.3509 0.1977 0.161 Uiso 1 1 calc R U .
H46B H 0.1328 0.2848 0.1746 0.161 Uiso 1 1 calc R U .
H46C H 0.2061 0.3186 0.1377 0.161 Uiso 1 1 calc R U .
C47 C 0.3261(5) 0.2244(3) 0.1309(3) 0.124(3) Uani 1 1 d . U .
H47A H 0.3842 0.2121 0.1261 0.185 Uiso 1 1 calc R U .
H47B H 0.3149 0.2613 0.1056 0.185 Uiso 1 1 calc R U .
H47C H 0.2902 0.1900 0.1177 0.185 Uiso 1 1 calc R U .
C48 C 0.4193(4) 0.1682(3) 0.2500 0.141(5) Uani 1 2 d S TU P
H48A H 0.4361 0.1595 0.2074 0.211 Uiso 0.25 1 calc R U P
H48B H 0.4666 0.1851 0.2729 0.211 Uiso 0.25 1 calc R U P
H48C H 0.4004 0.1295 0.2696 0.211 Uiso 0.25 1 calc R U P
H48D H 0.4326 0.1566 0.2926 0.211 Uiso 0.25 1 calc R U P
H48E H 0.4022 0.1309 0.2271 0.211 Uiso 0.25 1 calc R U P
H48F H 0.4683 0.1865 0.2304 0.211 Uiso 0.25 1 calc R U P

loop_
_atom_site_aniso_label
_atom_site_aniso_U_11
_atom_site_aniso_U_22
_atom_site_aniso_U_33
_atom_site_aniso_U_23
_atom_site_aniso_U_13
_atom_site_aniso_U_12
Sc1 0.0195(4) 0.0192(4) 0.0614(6) 0.000 0.000 0.0001(3)
Sc2 0.0193(4) 0.0198(4) 0.0664(7) 0.000 0.000 -0.0003(3)
O1 0.088(5) 0.439(17) 0.194(10) 0.160(11) 0.003(5) 0.014(7)
N1 0.0227(17) 0.0216(17) 0.050(2) 0.000 0.000 -0.0014(13)
N2 0.0295(13) 0.0256(13) 0.0489(17) 0.0033(12) 0.0007(12) -0.0052(10)
N3 0.0279(13) 0.0243(13) 0.0599(19) 0.0058(12) -0.0060(13) -0.0018(10)
N4 0.0318(15) 0.0279(14) 0.089(2) 0.0105(15) -0.0141(16) -0.0001(11)
N5 0.0247(19) 0.0219(17) 0.084(3) 0.000 0.000 0.0016(15)
N6 0.0230(18) 0.0218(17) 0.079(3) 0.000 0.000 -0.0002(14)
N7 0.0262(14) 0.0270(14) 0.090(2) -0.0055(15) 0.0109(15) -0.0019(11)
N8 0.0244(13) 0.0238(12) 0.068(2) -0.0041(12) 0.0063(13) -0.0018(10)
N9 0.0246(13) 0.0271(13) 0.0567(18) -0.0027(12) 0.0037(12) -0.0013(10)
N10 0.0238(17) 0.0215(17) 0.054(2) 0.000 0.000 -0.0003(14)
C1 0.104(6) 0.251(13) 0.117(8) 0.073(8) -0.008(6) -0.036(8)
C2 0.125(8) 0.37(2) 0.200(13) 0.155(13) 0.046(8) 0.033(10)
C3 0.148(10) 0.330(18) 0.149(11) 0.127(12) 0.028(9) 0.034(11)
C4 0.132(9) 0.49(3) 0.222(16) 0.200(19) -0.010(8) 0.032(11)
C5 0.0224(14) 0.0279(16) 0.070(2) -0.0033(15) 0.0050(15) -0.0008(12)
C6 0.0235(15) 0.0281(16) 0.062(2) -0.0032(15) 0.0048(15) -0.0044(12)
C7 0.0206(13) 0.0223(14) 0.0529(19) -0.0015(13) -0.0007(13) -0.0038(11)
C8 0.0233(14) 0.0220(14) 0.0496(19) 0.0005(13) 0.0014(13) -0.0026(11)
C9 0.0288(15) 0.0254(15) 0.053(2) 0.0039(14) -0.0023(14) -0.0059(12)
C10 0.0396(18) 0.0312(16) 0.057(2) 0.0126(15) -0.0066(16) -0.0124(14)
C11 0.051(2) 0.043(2) 0.062(2) 0.0110(17) 0.0010(19) -0.0132(17)
C12 0.070(3) 0.068(3) 0.063(3) 0.021(2) -0.006(2) -0.020(2)
C13 0.072(3) 0.072(3) 0.069(3) 0.028(2) -0.013(2) -0.014(2)
C14 0.057(2) 0.049(2) 0.078(3) 0.029(2) -0.019(2) -0.0122(18)
C15 0.0437(19) 0.0315(17) 0.066(2) 0.0173(16) -0.0103(17) -0.0094(14)
C16 0.0327(16) 0.0265(15) 0.071(2) 0.0109(15) -0.0096(16) -0.0049(13)
C17 0.0248(16) 0.0214(15) 0.095(3) 0.0046(17) -0.0059(18) -0.0011(12)
C18 0.0234(14) 0.0217(14) 0.122(4) 0.0042(17) -0.0071(17) -0.0012(13)
C19 0.0277(18) 0.0260(17) 0.158(5) 0.010(2) -0.018(2) -0.0006(14)
C20 0.0249(17) 0.0277(18) 0.205(7) 0.007(2) -0.013(2) 0.0018(14)
C21 0.0369(18) 0.0290(17) 0.141(4) 0.0247(19) -0.028(2) -0.0127(14)
C22 0.057(2) 0.042(2) 0.061(2) 0.0076(17) -0.0074(19) -0.0280(17)
C23 0.022(2) 0.024(2) 0.078(4) 0.000 0.000 -0.0018(17)
C24 0.098(4) 0.064(3) 0.369(12) 0.111(5) -0.139(6) -0.050(3)
C25 0.191(7) 0.135(5) 0.077(4) -0.016(3) 0.036(4) -0.122(5)
C26 0.022(3) 0.034(3) 0.243(11) 0.000 0.000 -0.002(2)
C27 0.0269(17) 0.0241(17) 0.170(5) -0.010(2) 0.009(2) 0.0031(13)
C28 0.0263(17) 0.0267(17) 0.149(5) -0.011(2) 0.009(2) -0.0005(14)
C29 0.0222(15) 0.0233(15) 0.115(3) -0.0031(17) 0.0033(17) -0.0010(12)
C30 0.0231(15) 0.0210(15) 0.095(3) -0.0029(17) 0.0092(17) 0.0000(12)
C31 0.0253(15) 0.0250(15) 0.076(2) -0.0070(15) 0.0119(15) -0.0043(12)
C32 0.0310(17) 0.0344(17) 0.074(2) -0.0112(16) 0.0113(16) -0.0076(13)
C33 0.039(2) 0.051(2) 0.086(3) -0.022(2) 0.020(2) -0.0057(17)
C34 0.049(2) 0.072(3) 0.075(3) -0.028(2) 0.021(2) -0.013(2)
C35 0.046(2) 0.072(3) 0.068(3) -0.019(2) 0.011(2) -0.0121(19)
C36 0.0339(17) 0.050(2) 0.063(2) -0.0106(18) 0.0079(17) -0.0078(16)
C37 0.0293(16) 0.0337(17) 0.066(2) -0.0089(16) 0.0095(15) -0.0076(13)
C38 0.0262(15) 0.0243(15) 0.063(2) -0.0048(14) 0.0058(14) -0.0050(12)
C39 0.0229(14) 0.0213(14) 0.055(2) 0.0017(13) 0.0018(14) -0.0019(11)
C40 0.0213(13) 0.0225(14) 0.056(2) -0.0008(13) 0.0000(13) -0.0023(11)
C41 0.0250(15) 0.0274(15) 0.056(2) 0.0033(14) -0.0025(14) -0.0006(12)
C42 0.0231(15) 0.0293(16) 0.064(2) 0.0019(15) -0.0025(15) 0.0013(12)
C43 0.0328(17) 0.0349(17) 0.095(3) 0.0047(18) -0.0112(18) -0.0122(14)
C44 0.051(2) 0.042(2) 0.089(3) -0.017(2) 0.012(2) -0.0255(17)
C45 0.027(2) 0.020(2) 0.132(5) 0.000 0.000 -0.0067(18)
C46 0.061(3) 0.072(3) 0.188(7) 0.046(4) -0.060(4) -0.034(3)
C47 0.141(6) 0.113(5) 0.117(4) -0.058(4) 0.046(4) -0.090(4)
C48 0.041(3) 0.023(3) 0.358(16) 0.000 0.000 0.000(3)

loop_
_atom_type_symbol
_atom_type_description
_atom_type_scat_dispersion_real
_atom_type_scat_dispersion_imag
_atom_type_scat_source
C C 0.0181 0.0091 'International Tables Vol C Tables 4.2.6.8 and 6.1.1.4'
H H 0.0000 0.0000 'International Tables Vol C Tables 4.2.6.8 and 6.1.1.4'
N N 0.0311 0.0180 'International Tables Vol C Tables 4.2.6.8 and 6.1.1.4'
Sc Sc 0.3119 1.5331 'International Tables Vol C Tables 4.2.6.8 and 6.1.1.4'
O O 0.0492 0.0322 'International Tables Vol C Tables 4.2.6.8 and 6.1.1.4'

loop_
_geom_angle_atom_site_label_1
_geom_angle_atom_site_label_2
_geom_angle_atom_site_label_3
_geom_angle
_geom_angle_site_symmetry_1
_geom_angle_site_symmetry_3
N3 Sc1 N3 130.73(15) 6_556 .
N3 Sc1 N1 79.90(8) 6_556 .
N3 Sc1 N1 79.90(8) . .
N3 Sc1 N5 80.23(8) 6_556 .
N3 Sc1 N5 80.23(8) . .
N1 Sc1 N5 131.11(14) . .
N3 Sc1 C23 111.40(8) 6_556 .
N3 Sc1 C23 111.40(8) . .
N1 Sc1 C23 143.78(14) . .
N5 Sc1 C23 85.11(15) . .
N3 Sc1 C22 87.25(12) 6_556 .
N3 Sc1 C22 141.23(13) . .
N1 Sc1 C22 120.31(13) . .
N5 Sc1 C22 102.76(14) . .
C23 Sc1 C22 32.80(11) . .
N3 Sc1 C22 141.23(13) 6_556 6_556
N3 Sc1 C22 87.25(12) . 6_556
N1 Sc1 C22 120.31(13) . 6_556
N5 Sc1 C22 102.76(14) . 6_556
C23 Sc1 C22 32.80(11) . 6_556
C22 Sc1 C22 54.2(2) . 6_556
N3 Sc1 C21 96.87(14) 6_556 .
N3 Sc1 C21 128.03(15) . .
N1 Sc1 C21 91.36(13) . .
N5 Sc1 C21 135.15(14) . .
C23 Sc1 C21 54.03(13) . .
C22 Sc1 C21 32.67(15) . .
C22 Sc1 C21 53.62(14) 6_556 .
N3 Sc1 C21 128.03(15) 6_556 6_556
N3 Sc1 C21 96.87(14) . 6_556
N1 Sc1 C21 91.36(13) . 6_556
N5 Sc1 C21 135.15(14) . 6_556
C23 Sc1 C21 54.03(13) . 6_556
C22 Sc1 C21 53.62(14) . 6_556
C22 Sc1 C21 32.67(15) 6_556 6_556
C21 Sc1 C21 31.7(2) . 6_556
N6 Sc2 N8 80.31(8) . .
N6 Sc2 N8 80.31(8) . 6_556
N8 Sc2 N8 131.32(15) . 6_556
N6 Sc2 N10 130.42(14) . .
N8 Sc2 N10 79.79(8) . .
N8 Sc2 N10 79.79(8) 6_556 .
N6 Sc2 C45 142.44(16) . .
N8 Sc2 C45 111.27(8) . .
N8 Sc2 C45 111.27(8) 6_556 .
N10 Sc2 C45 87.14(16) . .
N6 Sc2 C44 118.57(15) . 6_556
N8 Sc2 C44 86.71(14) . 6_556
N8 Sc2 C44 141.37(14) 6_556 6_556
N10 Sc2 C44 105.04(14) . 6_556
C45 Sc2 C44 33.38(13) . 6_556
N6 Sc2 C44 118.57(15) . .
N8 Sc2 C44 141.37(14) . .
N8 Sc2 C44 86.71(14) 6_556 .
N10 Sc2 C44 105.04(14) . .
C45 Sc2 C44 33.38(13) . .
C44 Sc2 C44 54.8(2) 6_556 .
N6 Sc2 C43 89.51(13) . .
N8 Sc2 C43 127.58(13) . .
N8 Sc2 C43 96.37(13) 6_556 .
N10 Sc2 C43 137.54(13) . .
C45 Sc2 C43 54.59(15) . .
C44 Sc2 C43 53.89(14) 6_556 .
C44 Sc2 C43 32.72(14) . .
N6 Sc2 C43 89.51(13) . 6_556
N8 Sc2 C43 96.37(13) . 6_556
N8 Sc2 C43 127.58(13) 6_556 6_556
N10 Sc2 C43 137.54(13) . 6_556
C45 Sc2 C43 54.59(15) . 6_556
C44 Sc2 C43 32.72(14) 6_556 6_556
C44 Sc2 C43 53.89(14) . 6_556
C43 Sc2 C43 31.8(2) . 6_556
C1 O1 C4 109.0(13) . .
C8 N1 C8 109.1(4) . 6_556
C8 N1 Sc1 123.44(19) . .
C8 N1 Sc1 123.45(19) 6_556 .
C8 N2 C9 123.2(3) . .
C9 N3 C16 107.9(3) . .
C9 N3 Sc1 123.5(2) . .
C16 N3 Sc1 123.4(2) . .
C17 N4 C16 123.5(3) . .
C17 N5 C17 108.9(4) 6_556 .
C17 N5 Sc1 124.1(2) 6_556 .
C17 N5 Sc1 124.1(2) . .
C30 N6 C30 108.8(4) 6_556 .
C30 N6 Sc2 123.8(2) 6_556 .
C30 N6 Sc2 123.8(2) . .
C30 N7 C31 123.1(3) . .
C38 N8 C31 107.1(3) . .
C38 N8 Sc2 125.6(2) . .
C31 N8 Sc2 125.1(2) . .
C39 N9 C38 123.0(3) . .
C39 N10 C39 108.4(4) 6_556 .
C39 N10 Sc2 123.86(19) 6_556 .
C39 N10 Sc2 123.86(19) . .
O1 C1 C2 106.6(12) . .
O1 C1 C4 38.6(8) . .
C2 C1 C4 69.2(9) . .
O1 C1 H1A 110.4 . .
C2 C1 H1A 110.4 . .
C4 C1 H1A 133.0 . .
O1 C1 H1B 110.4 . .
C2 C1 H1B 110.4 . .
C4 C1 H1B 115.3 . .
H1A C1 H1B 108.6 . .
C3 C2 C1 105.4(13) . .
C3 C2 C4 38.9(8) . .
C1 C2 C4 69.2(9) . .
C3 C2 H2A 110.7 . .
C1 C2 H2A 110.7 . .
C4 C2 H2A 137.1 . .
C3 C2 H2B 110.7 . .
C1 C2 H2B 110.7 . .
C4 C2 H2B 110.9 . .
H2A C2 H2B 108.8 . .
C4 C3 C2 96.1(14) . .
C4 C3 H3A 112.5 . .
C2 C3 H3A 112.5 . .
C4 C3 H3B 112.5 . .
C2 C3 H3B 112.5 . .
H3A C3 H3B 110.0 . .
C3 C4 O1 117.0(15) . .
C3 C4 C1 84.6(11) . .
O1 C4 C1 32.4(6) . .
C3 C4 C2 45.0(9) . .
O1 C4 C2 73.4(10) . .
C1 C4 C2 41.7(6) . .
C3 C4 H4A 108.0 . .
O1 C4 H4A 108.0 . .
C1 C4 H4A 121.8 . .
C2 C4 H4A 114.6 . .
C3 C4 H4B 108.0 . .
O1 C4 H4B 108.0 . .
C1 C4 H4B 122.5 . .
C2 C4 H4B 135.4 . .
H4A C4 H4B 107.3 . .
C6 C5 C5 121.6(2) . 6_556
C6 C5 H5 119.2 . .
C5 C5 H5 119.2 6_556 .
C5 C6 C7 117.0(4) . .
C5 C6 H6 121.5 . .
C7 C6 H6 121.5 . .
C7 C7 C6 121.4(2) 6_556 .
C7 C7 C8 106.7(2) 6_556 .
C6 C7 C8 131.9(3) . .
N2 C8 N1 128.2(3) . .
N2 C8 C7 123.1(3) . .
N1 C8 C7 108.7(3) . .
N2 C9 N3 127.2(3) . .
N2 C9 C10 123.1(3) . .
N3 C9 C10 109.7(3) . .
C11 C10 C15 120.6(4) . .
C11 C10 C9 133.3(4) . .
C15 C10 C9 106.1(4) . .
C12 C11 C10 117.9(4) . .
C12 C11 H11 121.1 . .
C10 C11 H11 121.1 . .
C11 C12 C13 121.3(5) . .
C11 C12 H12 119.4 . .
C13 C12 H12 119.4 . .
C14 C13 C12 121.2(5) . .
C14 C13 H13 119.4 . .
C12 C13 H13 119.4 . .
C15 C14 C13 117.7(4) . .
C15 C14 H14 121.1 . .
C13 C14 H14 121.1 . .
C14 C15 C10 121.3(4) . .
C14 C15 C16 132.1(4) . .
C10 C15 C16 106.5(3) . .
N4 C16 N3 127.1(4) . .
N4 C16 C15 123.2(3) . .
N3 C16 C15 109.7(3) . .
N4 C17 N5 128.1(3) . .
N4 C17 C18 123.3(4) . .
N5 C17 C18 108.6(4) . .
C18 C18 C19 122.1(3) 6_556 .
C18 C18 C17 107.0(3) 6_556 .
C19 C18 C17 130.9(5) . .
C20 C19 C18 116.0(5) . .
C20 C19 H19 122.0 . .
C18 C19 H19 122.0 . .
C19 C20 C20 121.8(3) . 6_556
C19 C20 H20 119.1 . .
C20 C20 H20 119.1 6_556 .
C21 C21 C22 108.7(3) 6_556 .
C21 C21 C24 126.7(5) 6_556 .
C22 C21 C24 124.4(6) . .
C21 C21 Sc1 74.15(12) 6_556 .
C22 C21 Sc1 73.2(2) . .
C24 C21 Sc1 122.4(3) . .
C23 C22 C21 107.5(4) . .
C23 C22 C25 126.0(5) . .
C21 C22 C25 126.2(5) . .
C23 C22 Sc1 73.3(2) . .
C21 C22 Sc1 74.1(2) . .
C25 C22 Sc1 123.3(3) . .
C22 C23 C22 107.7(5) . 6_556
C22 C23 C26 126.1(3) . .
C22 C23 C26 126.1(3) 6_556 .
C22 C23 Sc1 73.9(2) . .
C22 C23 Sc1 73.9(2) 6_556 .
C26 C23 Sc1 121.1(3) . .
C21 C24 H24A 109.5 . .
C21 C24 H24B 109.5 . .
H24A C24 H24B 109.5 . .
C21 C24 H24C 109.5 . .
H24A C24 H24C 109.5 . .
H24B C24 H24C 109.5 . .
C22 C25 H25A 109.5 . .
C22 C25 H25B 109.5 . .
H25A C25 H25B 109.5 . .
C22 C25 H25C 109.5 . .
H25A C25 H25C 109.5 . .
H25B C25 H25C 109.5 . .
C23 C26 H26A 109.5 . .
C23 C26 H26B 109.5 . .
H26A C26 H26B 109.5 . .
C23 C26 H26C 109.5 . .
H26A C26 H26C 109.5 . .
H26B C26 H26C 109.5 . .
C28 C27 C27 122.0(3) . 6_556
C28 C27 H27 119.0 . .
C27 C27 H27 119.0 6_556 .
C27 C28 C29 116.0(5) . .
C27 C28 H28 122.0 . .
C29 C28 H28 122.0 . .
C29 C29 C28 122.0(3) 6_556 .
C29 C29 C30 106.7(3) 6_556 .
C28 C29 C30 131.3(5) . .
N7 C30 N6 128.3(3) . .
N7 C30 C29 122.9(4) . .
N6 C30 C29 108.8(4) . .
N7 C31 N8 127.2(4) . .
N7 C31 C32 122.8(3) . .
N8 C31 C32 109.9(3) . .
C33 C32 C37 120.1(4) . .
C33 C32 C31 133.6(4) . .
C37 C32 C31 106.3(3) . .
C34 C33 C32 118.5(4) . .
C34 C33 H33 120.7 . .
C32 C33 H33 120.7 . .
C33 C34 C35 121.6(4) . .
C33 C34 H34 119.2 . .
C35 C34 H34 119.2 . .
C36 C35 C34 120.4(5) . .
C36 C35 H35 119.8 . .
C34 C35 H35 119.8 . .
C37 C36 C35 118.3(4) . .
C37 C36 H36 120.9 . .
C35 C36 H36 120.9 . .
C36 C37 C32 121.1(4) . .
C36 C37 C38 132.8(3) . .
C32 C37 C38 106.1(4) . .
N9 C38 N8 126.8(4) . .
N9 C38 C37 122.6(3) . .
N8 C38 C37 110.6(3) . .
N9 C39 N10 128.3(3) . .
N9 C39 C40 122.6(3) . .
N10 C39 C40 109.1(3) . .
C40 C40 C41 121.5(2) 6_556 .
C40 C40 C39 106.6(2) 6_556 .
C41 C40 C39 131.8(3) . .
C42 C41 C40 116.8(4) . .
C42 C41 H41 121.6 . .
C40 C41 H41 121.6 . .
C41 C42 C42 121.7(2) . 6_556
C41 C42 H42 119.2 . .
C42 C42 H42 119.2 6_556 .
C43 C43 C44 109.1(3) 6_556 .
C43 C43 C46 125.0(4) 6_556 .
C44 C43 C46 125.8(5) . .
C43 C43 Sc2 74.11(11) 6_556 .
C44 C43 Sc2 73.1(2) . .
C46 C43 Sc2 122.4(3) . .
C43 C44 C45 107.4(4) . .
C43 C44 C47 125.0(6) . .
C45 C44 C47 127.5(5) . .
C43 C44 Sc2 74.1(2) . .
C45 C44 Sc2 72.8(3) . .
C47 C44 Sc2 121.6(3) . .
C44 C45 C44 106.9(5) 6_556 .
C44 C45 C48 126.5(3) 6_556 .
C44 C45 C48 126.5(3) . .
C44 C45 Sc2 73.8(2) 6_556 .
C44 C45 Sc2 73.8(2) . .
C48 C45 Sc2 121.4(4) . .
C43 C46 H46A 109.5 . .
C43 C46 H46B 109.5 . .
H46A C46 H46B 109.5 . .
C43 C46 H46C 109.5 . .
H46A C46 H46C 109.5 . .
H46B C46 H46C 109.5 . .
C44 C47 H47A 109.5 . .
C44 C47 H47B 109.5 . .
H47A C47 H47B 109.5 . .
C44 C47 H47C 109.5 . .
H47A C47 H47C 109.5 . .
H47B C47 H47C 109.5 . .
C45 C48 H48A 109.5 . .
C45 C48 H48B 109.5 . .
H48A C48 H48B 109.5 . .
C45 C48 H48C 109.5 . .
H48A C48 H48C 109.5 . .
H48B C48 H48C 109.5 . .
C45 C48 H48D 109.5 . .
H48A C48 H48D 141.1 . .
H48B C48 H48D 56.3 . .
H48C C48 H48D 56.3 . .
C45 C48 H48E 109.5 . .
H48A C48 H48E 56.3 . .
H48B C48 H48E 141.1 . .
H48C C48 H48E 56.3 . .
H48D C48 H48E 109.5 . .
C45 C48 H48F 109.5 . .
H48A C48 H48F 56.3 . .
H48B C48 H48F 56.3 . .
H48C C48 H48F 141.1 . .
H48D C48 H48F 109.5 . .
H48E C48 H48F 109.5 . .

loop_
_geom_bond_atom_site_label_1
_geom_bond_atom_site_label_2
_geom_bond_distance
_geom_bond_site_symmetry_2
Sc1 N3 2.164(3) 6_556
Sc1 N3 2.164(3) .
Sc1 N1 2.169(4) .
Sc1 N5 2.170(4) .
Sc1 C23 2.475(4) .
Sc1 C22 2.482(4) .
Sc1 C22 2.482(4) 6_556
Sc1 C21 2.494(4) .
Sc1 C21 2.495(4) 6_556
Sc2 N6 2.163(4) .
Sc2 N8 2.166(3) .
Sc2 N8 2.166(3) 6_556
Sc2 N10 2.168(4) .
Sc2 C45 2.462(5) .
Sc2 C44 2.476(4) 6_556
Sc2 C44 2.476(4) .
Sc2 C43 2.489(3) .
Sc2 C43 2.489(3) 6_556
O1 C1 1.115(13) .
O1 C4 1.297(17) .
N1 C8 1.373(4) .
N1 C8 1.373(4) 6_556
N2 C8 1.322(5) .
N2 C9 1.335(4) .
N3 C9 1.370(5) .
N3 C16 1.380(4) .
N4 C17 1.324(6) .
N4 C16 1.337(5) .
N5 C17 1.371(5) 6_556
N5 C17 1.371(5) .
N6 C30 1.371(5) 6_556
N6 C30 1.371(5) .
N7 C30 1.331(6) .
N7 C31 1.335(5) .
N8 C38 1.375(5) .
N8 C31 1.381(4) .
N9 C39 1.330(5) .
N9 C38 1.339(4) .
N10 C39 1.372(4) 6_556
N10 C39 1.372(4) .
C1 C2 1.399(15) .
C1 C4 1.967(19) .
C1 H1A 0.9900 .
C1 H1B 0.9900 .
C2 C3 1.398(18) .
C2 C4 1.97(2) .
C2 H2A 0.9900 .
C2 H2B 0.9900 .
C3 C4 1.242(18) .
C3 H3A 0.9900 .
C3 H3B 0.9900 .
C4 H4A 0.9900 .
C4 H4B 0.9900 .
C5 C6 1.385(5) .
C5 C5 1.399(8) 6_556
C5 H5 0.9500 .
C6 C7 1.397(4) .
C6 H6 0.9500 .
C7 C7 1.396(7) 6_556
C7 C8 1.464(4) .
C9 C10 1.453(5) .
C10 C11 1.390(6) .
C10 C15 1.412(5) .
C11 C12 1.389(6) .
C11 H11 0.9500 .
C12 C13 1.397(7) .
C12 H12 0.9500 .
C13 C14 1.389(7) .
C13 H13 0.9500 .
C14 C15 1.385(6) .
C14 H14 0.9500 .
C15 C16 1.441(6) .
C17 C18 1.468(5) .
C18 C18 1.374(10) 6_556
C18 C19 1.404(6) .
C19 C20 1.394(7) .
C19 H19 0.9500 .
C20 C20 1.398(12) 6_556
C20 H20 0.9500 .
C21 C21 1.363(11) 6_556
C21 C22 1.400(6) .
C21 C24 1.520(6) .
C22 C23 1.400(5) .
C22 C25 1.484(7) .
C23 C22 1.400(5) 6_556
C23 C26 1.505(7) .
C24 H24A 0.9800 .
C24 H24B 0.9800 .
C24 H24C 0.9800 .
C25 H25A 0.9800 .
C25 H25B 0.9800 .
C25 H25C 0.9800 .
C26 H26A 0.9800 .
C26 H26B 0.9800 .
C26 H26C 0.9800 .
C27 C28 1.391(6) .
C27 C27 1.395(11) 6_556
C27 H27 0.9500 .
C28 C29 1.399(6) .
C28 H28 0.9500 .
C29 C29 1.386(10) 6_556
C29 C30 1.464(5) .
C31 C32 1.450(6) .
C32 C33 1.393(6) .
C32 C37 1.410(5) .
C33 C34 1.373(7) .
C33 H33 0.9500 .
C34 C35 1.401(6) .
C34 H34 0.9500 .
C35 C36 1.390(6) .
C35 H35 0.9500 .
C36 C37 1.386(6) .
C36 H36 0.9500 .
C37 C38 1.444(5) .
C39 C40 1.461(4) .
C40 C40 1.389(7) 6_556
C40 C41 1.394(5) .
C41 C42 1.382(5) .
C41 H41 0.9500 .
C42 C42 1.395(8) 6_556
C42 H42 0.9500 .
C43 C43 1.363(9) 6_556
C43 C44 1.398(6) .
C43 C46 1.513(6) .
C44 C45 1.418(6) .
C44 C47 1.503(7) .
C45 C44 1.418(6) 6_556
C45 C48 1.496(8) .
C46 H46A 0.9800 .
C46 H46B 0.9800 .
C46 H46C 0.9800 .
C47 H47A 0.9800 .
C47 H47B 0.9800 .
C47 H47C 0.9800 .
C48 H48A 0.9800 .
C48 H48B 0.9800 .
C48 H48C 0.9800 .
C48 H48D 0.9800 .
C48 H48E 0.9800 .
C48 H48F 0.9800 .

loop_
_geom_torsion_atom_site_label_1
_geom_torsion_atom_site_label_2
_geom_torsion_atom_site_label_3
_geom_torsion_atom_site_label_4
_geom_torsion
_geom_torsion_site_symmetry_1
_geom_torsion_site_symmetry_4
C4 O1 C1 C2 -15(3) . .
O1 C1 C2 C3 24(2) . .
C4 C1 C2 C3 14.3(17) . .
O1 C1 C2 C4 9.7(18) . .
C1 C2 C3 C4 -22(2) . .
C2 C3 C4 O1 15(3) . .
C2 C3 C4 C1 14.7(17) . .
C1 O1 C4 C3 -1(4) . .
C1 O1 C4 C2 10.3(19) . .
C5 C5 C6 C7 1.7(3) 6_556 .
C5 C6 C7 C7 -1.7(3) . 6_556
C5 C6 C7 C8 175.5(3) . .
C9 N2 C8 N1 -3.9(5) . .
C9 N2 C8 C7 177.3(3) . .
C8 N1 C8 N2 178.23(19) 6_556 .
Sc1 N1 C8 N2 -23.8(5) . .
C8 N1 C8 C7 -2.8(4) 6_556 .
Sc1 N1 C8 C7 155.2(2) . .
C7 C7 C8 N2 -179.3(2) 6_556 .
C6 C7 C8 N2 3.2(5) . .
C7 C7 C8 N1 1.7(3) 6_556 .
C6 C7 C8 N1 -175.8(3) . .
C8 N2 C9 N3 1.6(5) . .
C8 N2 C9 C10 -178.5(3) . .
C16 N3 C9 N2 -176.7(3) . .
Sc1 N3 C9 N2 28.1(4) . .
C16 N3 C9 C10 3.3(3) . .
Sc1 N3 C9 C10 -151.8(2) . .
N2 C9 C10 C11 -4.5(6) . .
N3 C9 C10 C11 175.5(4) . .
N2 C9 C10 C15 178.0(3) . .
N3 C9 C10 C15 -2.0(4) . .
C15 C10 C11 C12 1.6(5) . .
C9 C10 C11 C12 -175.6(4) . .
C10 C11 C12 C13 -1.1(6) . .
C11 C12 C13 C14 -0.5(7) . .
C12 C13 C14 C15 1.5(7) . .
C13 C14 C15 C10 -1.0(6) . .
C13 C14 C15 C16 175.6(4) . .
C11 C10 C15 C14 -0.5(5) . .
C9 C10 C15 C14 177.3(3) . .
C11 C10 C15 C16 -177.9(3) . .
C9 C10 C15 C16 0.0(4) . .
C17 N4 C16 N3 -1.3(5) . .
C17 N4 C16 C15 178.6(3) . .
C9 N3 C16 N4 176.5(3) . .
Sc1 N3 C16 N4 -28.3(5) . .
C9 N3 C16 C15 -3.4(4) . .
Sc1 N3 C16 C15 151.8(2) . .
C14 C15 C16 N4 5.2(6) . .
C10 C15 C16 N4 -177.8(3) . .
C14 C15 C16 N3 -174.9(4) . .
C10 C15 C16 N3 2.1(4) . .
C16 N4 C17 N5 5.3(6) . .
C16 N4 C17 C18 -174.5(3) . .
C17 N5 C17 N4 -177.3(2) 6_556 .
Sc1 N5 C17 N4 21.0(5) . .
C17 N5 C17 C18 2.5(5) 6_556 .
Sc1 N5 C17 C18 -159.2(2) . .
N4 C17 C18 C18 178.3(3) . 6_556
N5 C17 C18 C18 -1.5(3) . 6_556
N4 C17 C18 C19 -2.8(6) . .
N5 C17 C18 C19 177.4(4) . .
C18 C18 C19 C20 1.0(4) 6_556 .
C17 C18 C19 C20 -177.7(3) . .
C18 C19 C20 C20 -1.0(4) . 6_556
C21 C21 C22 C23 -0.1(3) 6_556 .
C24 C21 C22 C23 175.5(4) . .
Sc1 C21 C22 C23 -66.3(3) . .
C21 C21 C22 C25 -173.9(3) 6_556 .
C24 C21 C22 C25 1.7(6) . .
Sc1 C21 C22 C25 119.9(4) . .
C21 C21 C22 Sc1 66.20(10) 6_556 .
C24 C21 C22 Sc1 -118.2(4) . .
C21 C22 C23 C22 0.1(5) . 6_556
C25 C22 C23 C22 173.9(3) . 6_556
Sc1 C22 C23 C22 -66.7(3) . 6_556
C21 C22 C23 C26 -176.2(4) . .
C25 C22 C23 C26 -2.3(7) . .
Sc1 C22 C23 C26 117.0(5) . .
C21 C22 C23 Sc1 66.8(3) . .
C25 C22 C23 Sc1 -119.3(4) . .
C27 C27 C28 C29 -1.1(4) 6_556 .
C27 C28 C29 C29 1.1(4) . 6_556
C27 C28 C29 C30 -177.5(3) . .
C31 N7 C30 N6 1.8(6) . .
C31 N7 C30 C29 -176.3(3) . .
C30 N6 C30 N7 -174.3(2) 6_556 .
Sc2 N6 C30 N7 26.6(5) . .
C30 N6 C30 C29 4.0(5) 6_556 .
Sc2 N6 C30 C29 -155.2(2) . .
C29 C29 C30 N7 175.9(3) 6_556 .
C28 C29 C30 N7 -5.3(6) . .
C29 C29 C30 N6 -2.4(3) 6_556 .
C28 C29 C30 N6 176.3(4) . .
C30 N7 C31 N8 -5.4(5) . .
C30 N7 C31 C32 172.7(3) . .
C38 N8 C31 N7 176.0(3) . .
Sc2 N8 C31 N7 -20.1(5) . .
C38 N8 C31 C32 -2.3(3) . .
Sc2 N8 C31 C32 161.6(2) . .
N7 C31 C32 C33 0.9(6) . .
N8 C31 C32 C33 179.3(4) . .
N7 C31 C32 C37 -177.1(3) . .
N8 C31 C32 C37 1.2(4) . .
C37 C32 C33 C34 -0.1(6) . .
C31 C32 C33 C34 -178.0(4) . .
C32 C33 C34 C35 0.0(6) . .
C33 C34 C35 C36 -0.2(7) . .
C34 C35 C36 C37 0.6(6) . .
C35 C36 C37 C32 -0.8(5) . .
C35 C36 C37 C38 177.5(4) . .
C33 C32 C37 C36 0.6(5) . .
C31 C32 C37 C36 179.0(3) . .
C33 C32 C37 C38 -178.1(3) . .
C31 C32 C37 C38 0.3(4) . .
C39 N9 C38 N8 6.4(5) . .
C39 N9 C38 C37 -171.6(3) . .
C31 N8 C38 N9 -175.6(3) . .
Sc2 N8 C38 N9 20.6(4) . .
C31 N8 C38 C37 2.5(3) . .
Sc2 N8 C38 C37 -161.3(2) . .
C36 C37 C38 N9 -1.9(6) . .
C32 C37 C38 N9 176.5(3) . .
C36 C37 C38 N8 179.8(4) . .
C32 C37 C38 N8 -1.7(4) . .
C38 N9 C39 N10 -3.3(5) . .
C38 N9 C39 C40 175.3(3) . .
C39 N10 C39 N9 175.66(19) 6_556 .
Sc2 N10 C39 N9 -25.8(5) . .
C39 N10 C39 C40 -3.1(4) 6_556 .
Sc2 N10 C39 C40 155.4(2) . .
N9 C39 C40 C40 -177.0(2) . 6_556
N10 C39 C40 C40 1.9(3) . 6_556
N9 C39 C40 C41 3.5(5) . .
N10 C39 C40 C41 -177.6(3) . .
C40 C40 C41 C42 -1.5(3) 6_556 .
C39 C40 C41 C42 177.9(3) . .
C40 C41 C42 C42 1.5(3) . 6_556
C43 C43 C44 C45 -0.3(3) 6_556 .
C46 C43 C44 C45 -176.2(4) . .
Sc2 C43 C44 C45 65.7(3) . .
C43 C43 C44 C47 176.3(3) 6_556 .
C46 C43 C44 C47 0.3(6) . .
Sc2 C43 C44 C47 -117.7(4) . .
C43 C43 C44 Sc2 -65.93(11) 6_556 .
C46 C43 C44 Sc2 118.1(4) . .
C43 C44 C45 C44 0.4(5) . 6_556
C47 C44 C45 C44 -176.1(3) . 6_556
Sc2 C44 C45 C44 67.0(3) . 6_556
C43 C44 C45 C48 176.0(5) . .
C47 C44 C45 C48 -0.4(8) . .
Sc2 C44 C45 C48 -117.4(5) . .
C43 C44 C45 Sc2 -66.6(3) . .
C47 C44 C45 Sc2 116.9(4) . .
